data_2237114
loop_
_publ_author_name
'Van\'ysek, Petr'
'Zheng, Chong'

_publ_section_title
;
 Triphenyl[(triphenylphosphoranylidene)amino]phosphonium
 tetrakis(pentafluorophenyl)borate
;
_journal_coeditor_code BR2211
_journal_issue 1
_journal_name_full 'Acta Crystallographica Section E'
_journal_page_first o87
_journal_paper_doi 10.1107/S1600536812049914
_journal_volume 69
_journal_year 2013
_chemical_formula_iupac 'C36 H30 N P2 +, C24 B F20 -'
_chemical_formula_moiety 'C36 H30 N P2 +, C24 B F20 -'
_chemical_formula_sum 'C60 H30 B F20 N P2'
_chemical_formula_weight 1217.60
_chemical_name_systematic
;
Triphenyl[(triphenylphosphoranylidene)amino]phosphonium
tetrakis(pentafluorophenyl)borate
;
_space_group_IT_number 14
_symmetry_cell_setting monoclinic
_symmetry_space_group_name_Hall '-P 2yn'
_symmetry_space_group_name_H-M 'P 1 21/n 1'
_atom_sites_solution_hydrogens geom
_atom_sites_solution_primary direct
_atom_sites_solution_secondary difmap
_cell_angle_alpha 90.00
_cell_angle_beta 100.094(2)
_cell_angle_gamma 90.00
_cell_formula_units_Z 4
_cell_length_a 13.3081(15)
_cell_length_b 25.196(3)
_cell_length_c 16.0355(18)
_cell_measurement_reflns_used 264
_cell_measurement_temperature 298(2)
_cell_measurement_theta_max 14
_cell_measurement_theta_min 3
_cell_volume 5293.7(11)
_computing_cell_refinement 'SMART and SAINT (Bruker, 1999)'
_computing_data_collection 'SMART (Bruker, 1999)'
_computing_data_reduction 'SAINT (Bruker, 1999)'
_computing_molecular_graphics 'SHELXTL (Sheldrick, 2008)'
_computing_publication_material 'SHELXTL (Sheldrick, 2008)'
_computing_structure_refinement 'SHELXTL (Sheldrick, 2008)'
_computing_structure_solution 'SIR97 (Altomare <i>et al.</i>, 1999)'
_diffrn_ambient_temperature 298(2)
_diffrn_detector_area_resol_mean 0
_diffrn_measured_fraction_theta_full 0.999
_diffrn_measured_fraction_theta_max 0.999
_diffrn_measurement_device_type 'Bruker SMART CCD PLATFORM'
_diffrn_measurement_method '\w scans'
_diffrn_radiation_monochromator graphite
_diffrn_radiation_source 'fine-focus sealed tube'
_diffrn_radiation_type MoK\a
_diffrn_radiation_wavelength 0.71073
_diffrn_reflns_av_R_equivalents 0.0301
_diffrn_reflns_av_sigmaI/netI 0.0223
_diffrn_reflns_limit_h_max 15
_diffrn_reflns_limit_h_min -15
_diffrn_reflns_limit_k_max 29
_diffrn_reflns_limit_k_min -29
_diffrn_reflns_limit_l_max 19
_diffrn_reflns_limit_l_min -19
_diffrn_reflns_number 39430
_diffrn_reflns_theta_full 25.00
_diffrn_reflns_theta_max 25.00
_diffrn_reflns_theta_min 1.52
_diffrn_standards_decay_% 0
_diffrn_standards_interval_count 0
_diffrn_standards_interval_time 0
_diffrn_standards_number 0
_exptl_absorpt_coefficient_mu 0.195
_exptl_absorpt_correction_T_max 0.2641
_exptl_absorpt_correction_T_min 0.2120
_exptl_absorpt_correction_type multi-scan
_exptl_absorpt_process_details '(SADABS; Sheldrick, 2006)'
_exptl_crystal_colour colorless
_exptl_crystal_density_diffrn 1.528
_exptl_crystal_density_method 'not measured'
_exptl_crystal_description fragment
_exptl_crystal_F_000 2448
_exptl_crystal_size_max 0.60
_exptl_crystal_size_mid 0.50
_exptl_crystal_size_min 0.30
_refine_diff_density_max 0.282
_refine_diff_density_min -0.256
_refine_ls_extinction_coef 0.0087(4)
_refine_ls_extinction_expression Fc^*^=kFc[1+0.001xFc^2^\l^3^/sin(2\q)]^-1/4^
_refine_ls_extinction_method 'SHELXTL (Sheldrick, 2008)'
_refine_ls_goodness_of_fit_ref 1.067
_refine_ls_hydrogen_treatment constr
_refine_ls_matrix_type full
_refine_ls_number_parameters 758
_refine_ls_number_reflns 9311
_refine_ls_number_restraints 0
_refine_ls_restrained_S_all 1.067
_refine_ls_R_factor_all 0.0464
_refine_ls_R_factor_gt 0.0378
_refine_ls_shift/su_max 0.001
_refine_ls_shift/su_mean 0.000
_refine_ls_structure_factor_coef Fsqd
_refine_ls_weighting_details 'calc w=1/[\s^2^(Fo^2^)+(0.0481P)^2^+1.7949P] where P=(Fo^2^+2Fc^2^)/3'
_refine_ls_weighting_scheme calc
_refine_ls_wR_factor_gt 0.0985
_refine_ls_wR_factor_ref 0.1040
_reflns_number_gt 7829
_reflns_number_total 9311
_reflns_threshold_expression I>2sigma(I)
_cod_data_source_file br2211.cif
_cod_data_source_block I
_cod_original_cell_volume 5293.7(10)
_cod_original_sg_symbol_H-M 'P 21/n'
_cod_database_code 2237114
_cod_database_fobs_code 2237114

loop_
_symmetry_equiv_pos_as_xyz
'x, y, z'
'-x+1/2, y+1/2, -z+1/2'
'-x, -y, -z'
'x-1/2, -y-1/2, z-1/2'

loop_
_atom_site_type_symbol
_atom_site_label
_atom_site_fract_x
_atom_site_fract_y
_atom_site_fract_z
_atom_site_U_iso_or_equiv
_atom_site_adp_type
_atom_site_calc_flag
_atom_site_refinement_flags
_atom_site_occupancy
_atom_site_symmetry_multiplicity
P P1 0.22856(4) 0.088527(18) 0.29937(3) 0.04277(13) Uani d . 1 1
P P2 0.08106(4) -0.000796(19) 0.25127(3) 0.04512(13) Uani d . 1 1
N N1 0.16074(13) 0.04472(7) 0.24696(11) 0.0542(4) Uani d . 1 1
B B1 0.91160(15) 0.33507(8) 0.35287(13) 0.0420(4) Uani d . 1 1
C C101 0.22876(14) 0.14614(7) 0.23395(12) 0.0470(4) Uani d . 1 1
C C102 0.20818(17) 0.14035(9) 0.14671(14) 0.0588(5) Uani d . 1 1
H H102 0.1933 0.1070 0.1230 0.071 Uiso calc R 1 1
C C103 0.2096(2) 0.18354(11) 0.09540(16) 0.0738(7) Uani d . 1 1
H H103 0.1961 0.1795 0.0369 0.089 Uiso calc R 1 1
C C104 0.2308(2) 0.23262(10) 0.12998(18) 0.0800(7) Uani d . 1 1
H H104 0.2305 0.2620 0.0948 0.096 Uiso calc R 1 1
C C105 0.2527(2) 0.23908(9) 0.21653(19) 0.0783(7) Uani d . 1 1
H H105 0.2682 0.2726 0.2395 0.094 Uiso calc R 1 1
C C106 0.25171(18) 0.19583(8) 0.26909(15) 0.0627(6) Uani d . 1 1
H H106 0.2663 0.2000 0.3276 0.075 Uiso calc R 1 1
C C107 0.35801(14) 0.06606(8) 0.33088(13) 0.0492(4) Uani d . 1 1
C C108 0.43941(17) 0.10045(10) 0.33679(18) 0.0742(7) Uani d . 1 1
H H108 0.4286 0.1357 0.3204 0.089 Uiso calc R 1 1
C C109 0.53677(19) 0.08255(13) 0.3670(2) 0.0962(10) Uani d . 1 1
H H109 0.5915 0.1059 0.3709 0.115 Uiso calc R 1 1
C C110 0.5536(2) 0.03128(14) 0.3912(2) 0.0895(9) Uani d . 1 1
H H110 0.6197 0.0197 0.4118 0.107 Uiso calc R 1 1
C C111 0.4741(2) -0.00317(11) 0.38521(19) 0.0833(8) Uani d . 1 1
H H111 0.4857 -0.0384 0.4016 0.100 Uiso calc R 1 1
C C112 0.37625(18) 0.01402(9) 0.35500(16) 0.0671(6) Uani d . 1 1
H H112 0.3221 -0.0097 0.3509 0.081 Uiso calc R 1 1
C C113 0.18575(14) 0.10953(7) 0.39451(12) 0.0455(4) Uani d . 1 1
C C114 0.23645(16) 0.09499(9) 0.47400(13) 0.0578(5) Uani d . 1 1
H H114 0.2970 0.0758 0.4796 0.069 Uiso calc R 1 1
C C115 0.1971(2) 0.10899(11) 0.54487(15) 0.0724(6) Uani d . 1 1
H H115 0.2309 0.0989 0.5982 0.087 Uiso calc R 1 1
C C116 0.1086(2) 0.13773(10) 0.53727(16) 0.0740(7) Uani d . 1 1
H H116 0.0826 0.1471 0.5854 0.089 Uiso calc R 1 1
C C117 0.05825(19) 0.15274(10) 0.45875(16) 0.0704(6) Uani d . 1 1
H H117 -0.0017 0.1723 0.4538 0.084 Uiso calc R 1 1
C C118 0.09619(16) 0.13889(8) 0.38735(14) 0.0576(5) Uani d . 1 1
H H118 0.0619 0.1492 0.3342 0.069 Uiso calc R 1 1
C C201 0.08078(16) -0.04373(8) 0.16191(13) 0.0536(5) Uani d . 1 1
C C202 -0.0057(2) -0.06931(14) 0.12396(19) 0.0982(10) Uani d . 1 1
H H202 -0.0675 -0.0625 0.1413 0.118 Uiso calc R 1 1
C C203 -0.0013(3) -0.10510(17) 0.0602(2) 0.1279(15) Uani d . 1 1
H H203 -0.0601 -0.1231 0.0356 0.154 Uiso calc R 1 1
C C204 0.0878(3) -0.11453(14) 0.0326(2) 0.1086(11) Uani d . 1 1
H H204 0.0896 -0.1382 -0.0115 0.130 Uiso calc R 1 1
C C205 0.1749(3) -0.08897(13) 0.0701(2) 0.0983(10) Uani d . 1 1
H H205 0.2363 -0.0956 0.0519 0.118 Uiso calc R 1 1
C C206 0.1715(2) -0.05368(11) 0.13461(18) 0.0802(8) Uani d . 1 1
H H206 0.2307 -0.0364 0.1601 0.096 Uiso calc R 1 1
C C207 -0.04614(15) 0.02379(8) 0.24891(12) 0.0494(4) Uani d . 1 1
C C208 -0.12093(16) -0.00698(9) 0.27598(14) 0.0591(5) Uani d . 1 1
H H208 -0.1053 -0.0410 0.2967 0.071 Uiso calc R 1 1
C C209 -0.21786(18) 0.01270(12) 0.27225(15) 0.0723(7) Uani d . 1 1
H H209 -0.2680 -0.0082 0.2895 0.087 Uiso calc R 1 1
C C210 -0.2409(2) 0.06321(13) 0.24306(18) 0.0826(8) Uani d . 1 1
H H210 -0.3061 0.0768 0.2421 0.099 Uiso calc R 1 1
C C211 -0.1687(2) 0.09353(11) 0.2155(2) 0.0900(8) Uani d . 1 1
H H211 -0.1851 0.1276 0.1951 0.108 Uiso calc R 1 1
C C212 -0.07110(18) 0.07410(9) 0.21757(17) 0.0709(6) Uani d . 1 1
H H212 -0.0224 0.0948 0.1979 0.085 Uiso calc R 1 1
C C213 0.11038(15) -0.04065(8) 0.34557(13) 0.0500(4) Uani d . 1 1
C C214 0.09871(16) -0.01864(9) 0.42253(13) 0.0577(5) Uani d . 1 1
H H214 0.0696 0.0148 0.4241 0.069 Uiso calc R 1 1
C C215 0.13004(19) -0.04620(11) 0.49680(15) 0.0719(6) Uani d . 1 1
H H215 0.1222 -0.0310 0.5482 0.086 Uiso calc R 1 1
C C216 0.1718(2) -0.09477(12) 0.49585(19) 0.0883(8) Uani d . 1 1
H H216 0.1935 -0.1129 0.5463 0.106 Uiso calc R 1 1
C C217 0.1820(3) -0.11706(12) 0.4210(2) 0.1101(11) Uani d . 1 1
H H217 0.2103 -0.1508 0.4205 0.132 Uiso calc R 1 1
C C218 0.1510(2) -0.09061(10) 0.34541(18) 0.0825(8) Uani d . 1 1
H H218 0.1577 -0.1067 0.2945 0.099 Uiso calc R 1 1
C C301 0.93347(13) 0.31757(7) 0.25836(11) 0.0429(4) Uani d . 1 1
C C302 0.94568(14) 0.26411(7) 0.24073(12) 0.0463(4) Uani d . 1 1
C C303 0.96279(15) 0.24450(8) 0.16489(13) 0.0526(5) Uani d . 1 1
C C304 0.96834(16) 0.27838(9) 0.09941(13) 0.0554(5) Uani d . 1 1
C C305 0.95460(15) 0.33148(9) 0.11172(13) 0.0545(5) Uani d . 1 1
C C306 0.93588(14) 0.34953(7) 0.18875(12) 0.0479(4) Uani d . 1 1
C C307 0.91300(14) 0.39991(7) 0.36903(11) 0.0464(4) Uani d . 1 1
C C308 0.99731(16) 0.42967(8) 0.35719(13) 0.0530(5) Uani d . 1 1
C C309 1.00838(18) 0.48316(9) 0.37307(14) 0.0629(6) Uani d . 1 1
C C310 0.9343(2) 0.50981(8) 0.40492(15) 0.0685(6) Uani d . 1 1
C C311 0.85109(19) 0.48278(9) 0.42072(14) 0.0654(6) Uani d . 1 1
C C312 0.84172(16) 0.42897(8) 0.40271(13) 0.0530(5) Uani d . 1 1
C C313 1.00187(14) 0.31447(7) 0.43143(12) 0.0461(4) Uani d . 1 1
C C314 1.09755(15) 0.29544(8) 0.42482(14) 0.0536(5) Uani d . 1 1
C C315 1.17082(16) 0.28180(9) 0.49416(17) 0.0669(6) Uani d . 1 1
C C316 1.15124(18) 0.28808(10) 0.57383(16) 0.0713(7) Uani d . 1 1
C C317 1.05887(19) 0.30817(10) 0.58441(14) 0.0669(6) Uani d . 1 1
C C318 0.98807(15) 0.32090(8) 0.51411(13) 0.0529(5) Uani d . 1 1
C C319 0.79839(13) 0.30774(7) 0.35379(11) 0.0430(4) Uani d . 1 1
C C320 0.77678(14) 0.26317(7) 0.39764(12) 0.0467(4) Uani d . 1 1
C C321 0.68163(16) 0.24029(8) 0.38989(13) 0.0532(5) Uani d . 1 1
C C322 0.60085(16) 0.26158(9) 0.33584(14) 0.0587(5) Uani d . 1 1
C C323 0.61746(15) 0.30516(9) 0.28948(13) 0.0576(5) Uani d . 1 1
C C324 0.71371(14) 0.32658(8) 0.29868(12) 0.0479(4) Uani d . 1 1
F F302 0.94100(10) 0.22779(4) 0.30197(7) 0.0595(3) Uani d . 1 1
F F303 0.97370(11) 0.19200(5) 0.15422(9) 0.0742(4) Uani d . 1 1
F F304 0.98522(11) 0.26021(6) 0.02472(8) 0.0785(4) Uani d . 1 1
F F305 0.95914(12) 0.36579(5) 0.04829(8) 0.0769(4) Uani d . 1 1
F F306 0.91801(10) 0.40232(4) 0.19218(7) 0.0616(3) Uani d . 1 1
F F308 1.07512(9) 0.40554(5) 0.32848(9) 0.0659(3) Uani d . 1 1
F F309 1.09217(12) 0.50916(6) 0.35857(11) 0.0893(5) Uani d . 1 1
F F310 0.94318(14) 0.56211(5) 0.42144(11) 0.1008(5) Uani d . 1 1
F F311 0.77742(13) 0.50779(6) 0.45293(10) 0.0935(5) Uani d . 1 1
F F312 0.75641(9) 0.40614(5) 0.42110(8) 0.0664(3) Uani d . 1 1
F F314 1.12606(9) 0.28882(6) 0.34921(8) 0.0721(4) Uani d . 1 1
F F315 1.26140(10) 0.26230(7) 0.48210(11) 0.0992(5) Uani d . 1 1
F F316 1.22159(13) 0.27484(8) 0.64166(11) 0.1081(6) Uani d . 1 1
F F317 1.03870(13) 0.31549(8) 0.66281(9) 0.1008(5) Uani d . 1 1
F F318 0.89929(9) 0.34100(6) 0.52933(8) 0.0679(3) Uani d . 1 1
F F320 0.85042(9) 0.23824(4) 0.45267(8) 0.0590(3) Uani d . 1 1
F F321 0.66743(10) 0.19687(5) 0.43540(9) 0.0748(4) Uani d . 1 1
F F322 0.50761(10) 0.23982(7) 0.32793(10) 0.0859(4) Uani d . 1 1
F F323 0.53981(9) 0.32680(7) 0.23466(9) 0.0838(4) Uani d . 1 1
F F324 0.72415(9) 0.36956(5) 0.25024(7) 0.0612(3) Uani d . 1 1

loop_
_atom_site_aniso_label
_atom_site_aniso_U_11
_atom_site_aniso_U_22
_atom_site_aniso_U_33
_atom_site_aniso_U_12
_atom_site_aniso_U_13
_atom_site_aniso_U_23
P1 0.0420(3) 0.0386(2) 0.0477(3) -0.00422(19) 0.0077(2) -0.00334(19)
P2 0.0464(3) 0.0417(3) 0.0464(3) -0.0080(2) 0.0059(2) -0.0044(2)
N1 0.0582(10) 0.0510(9) 0.0530(10) -0.0141(8) 0.0086(8) -0.0045(7)
B1 0.0403(11) 0.0400(10) 0.0454(11) 0.0034(8) 0.0066(9) 0.0007(9)
C101 0.0431(10) 0.0453(10) 0.0545(11) -0.0031(8) 0.0138(8) 0.0000(8)
C102 0.0622(13) 0.0597(13) 0.0559(12) -0.0098(10) 0.0139(10) -0.0008(10)
C103 0.0812(17) 0.0812(17) 0.0610(14) -0.0122(13) 0.0184(12) 0.0128(12)
C104 0.0964(19) 0.0672(16) 0.0828(18) -0.0039(14) 0.0331(15) 0.0241(14)
C105 0.103(2) 0.0440(12) 0.095(2) -0.0081(12) 0.0368(16) 0.0011(12)
C106 0.0812(15) 0.0469(11) 0.0631(13) -0.0071(10) 0.0213(11) -0.0029(10)
C107 0.0462(10) 0.0480(11) 0.0541(11) 0.0013(8) 0.0106(8) -0.0097(9)
C108 0.0492(12) 0.0613(14) 0.111(2) -0.0041(10) 0.0112(12) -0.0058(13)
C109 0.0464(14) 0.097(2) 0.143(3) -0.0048(14) 0.0106(15) -0.0153(19)
C110 0.0524(15) 0.112(2) 0.104(2) 0.0246(15) 0.0116(14) -0.0087(18)
C111 0.0806(18) 0.0742(17) 0.095(2) 0.0304(15) 0.0159(15) 0.0037(14)
C112 0.0615(13) 0.0541(13) 0.0853(16) 0.0069(10) 0.0119(12) -0.0011(11)
C113 0.0474(10) 0.0404(9) 0.0490(10) -0.0040(8) 0.0096(8) -0.0015(8)
C114 0.0520(11) 0.0656(13) 0.0533(12) 0.0031(10) 0.0023(9) -0.0056(10)
C115 0.0772(16) 0.0892(17) 0.0493(12) 0.0032(13) 0.0070(11) -0.0033(12)
C116 0.0854(17) 0.0832(17) 0.0589(14) 0.0027(14) 0.0280(13) -0.0085(12)
C117 0.0711(15) 0.0704(15) 0.0755(16) 0.0178(12) 0.0290(12) 0.0033(12)
C118 0.0581(12) 0.0584(12) 0.0577(12) 0.0119(10) 0.0136(10) 0.0076(10)
C201 0.0562(12) 0.0546(12) 0.0504(11) -0.0132(9) 0.0103(9) -0.0098(9)
C202 0.0683(16) 0.135(3) 0.092(2) -0.0332(17) 0.0164(14) -0.0606(19)
C203 0.102(2) 0.165(4) 0.116(3) -0.048(2) 0.017(2) -0.085(3)
C204 0.131(3) 0.116(3) 0.083(2) -0.031(2) 0.0339(19) -0.0561(19)
C205 0.099(2) 0.104(2) 0.101(2) -0.0166(18) 0.0425(18) -0.0427(18)
C206 0.0694(15) 0.0855(17) 0.0899(18) -0.0198(13) 0.0258(13) -0.0352(15)
C207 0.0503(11) 0.0502(11) 0.0463(10) -0.0041(9) 0.0042(8) -0.0026(8)
C208 0.0541(12) 0.0654(13) 0.0574(12) -0.0054(10) 0.0089(10) 0.0011(10)
C209 0.0535(13) 0.100(2) 0.0646(14) -0.0073(13) 0.0125(11) -0.0033(13)
C210 0.0543(14) 0.103(2) 0.0866(18) 0.0136(14) 0.0031(13) -0.0163(16)
C211 0.0741(18) 0.0708(17) 0.117(2) 0.0143(14) -0.0046(16) 0.0090(16)
C212 0.0595(14) 0.0594(14) 0.0907(17) 0.0003(11) 0.0042(12) 0.0106(12)
C213 0.0479(10) 0.0448(10) 0.0557(12) -0.0067(8) 0.0050(9) 0.0008(9)
C214 0.0595(12) 0.0587(12) 0.0546(12) -0.0034(10) 0.0089(10) 0.0011(10)
C215 0.0724(15) 0.0866(18) 0.0551(13) -0.0064(13) 0.0069(11) 0.0059(12)
C216 0.098(2) 0.087(2) 0.0738(18) 0.0075(16) 0.0001(15) 0.0252(15)
C217 0.159(3) 0.0665(17) 0.101(2) 0.0421(19) 0.013(2) 0.0207(17)
C218 0.116(2) 0.0552(14) 0.0746(17) 0.0185(14) 0.0122(15) 0.0001(12)
C301 0.0374(9) 0.0428(10) 0.0478(10) 0.0004(7) 0.0055(8) -0.0002(8)
C302 0.0449(10) 0.0439(10) 0.0498(11) 0.0006(8) 0.0073(8) 0.0016(8)
C303 0.0513(11) 0.0456(11) 0.0611(12) -0.0009(8) 0.0103(9) -0.0108(9)
C304 0.0545(12) 0.0646(13) 0.0482(11) -0.0031(10) 0.0121(9) -0.0122(10)
C305 0.0552(12) 0.0616(13) 0.0473(11) -0.0041(10) 0.0113(9) 0.0062(9)
C306 0.0487(10) 0.0419(10) 0.0531(11) -0.0010(8) 0.0085(8) 0.0009(8)
C307 0.0486(10) 0.0446(10) 0.0435(10) 0.0048(8) 0.0012(8) -0.0018(8)
C308 0.0547(12) 0.0484(11) 0.0528(11) -0.0012(9) 0.0008(9) -0.0032(9)
C309 0.0701(14) 0.0510(12) 0.0612(13) -0.0111(11) -0.0061(11) -0.0009(10)
C310 0.0911(18) 0.0402(11) 0.0653(14) 0.0018(11) -0.0111(12) -0.0093(10)
C311 0.0793(16) 0.0544(13) 0.0573(13) 0.0225(12) -0.0022(11) -0.0126(10)
C312 0.0551(12) 0.0521(11) 0.0494(11) 0.0085(9) 0.0025(9) -0.0031(9)
C313 0.0424(10) 0.0415(10) 0.0522(11) 0.0000(8) 0.0025(8) 0.0016(8)
C314 0.0456(11) 0.0520(11) 0.0609(12) 0.0030(9) 0.0033(9) -0.0023(9)
C315 0.0439(12) 0.0655(14) 0.0854(17) 0.0069(10) -0.0053(11) 0.0032(12)
C316 0.0595(14) 0.0737(15) 0.0698(16) 0.0021(11) -0.0189(12) 0.0110(12)
C317 0.0733(15) 0.0719(15) 0.0501(13) -0.0051(12) -0.0042(11) 0.0057(11)
C318 0.0486(11) 0.0543(12) 0.0541(12) 0.0004(9) 0.0040(9) 0.0018(9)
C319 0.0417(10) 0.0455(10) 0.0417(10) 0.0038(8) 0.0073(8) -0.0026(8)
C320 0.0472(10) 0.0464(10) 0.0458(10) 0.0043(8) 0.0063(8) 0.0003(8)
C321 0.0573(12) 0.0499(11) 0.0534(11) -0.0073(9) 0.0126(9) -0.0006(9)
C322 0.0455(11) 0.0729(14) 0.0571(12) -0.0124(10) 0.0075(9) -0.0053(11)
C323 0.0427(11) 0.0766(14) 0.0501(11) 0.0060(10) -0.0016(9) 0.0001(10)
C324 0.0473(11) 0.0510(11) 0.0450(10) 0.0036(8) 0.0072(8) 0.0034(8)
F302 0.0773(8) 0.0417(6) 0.0612(7) 0.0070(5) 0.0170(6) 0.0067(5)
F303 0.0954(10) 0.0495(7) 0.0810(9) 0.0035(6) 0.0244(7) -0.0173(6)
F304 0.0904(10) 0.0924(10) 0.0574(8) -0.0034(8) 0.0261(7) -0.0191(7)
F305 0.1014(10) 0.0772(9) 0.0558(7) -0.0018(7) 0.0238(7) 0.0140(6)
F306 0.0833(8) 0.0429(6) 0.0588(7) 0.0033(5) 0.0135(6) 0.0070(5)
F308 0.0517(7) 0.0638(7) 0.0835(9) -0.0074(6) 0.0159(6) -0.0063(6)
F309 0.0929(11) 0.0649(8) 0.1046(11) -0.0309(8) 0.0017(8) 0.0006(8)
F310 0.1391(15) 0.0436(7) 0.1065(12) 0.0027(8) -0.0149(10) -0.0187(7)
F311 0.1077(12) 0.0761(9) 0.0955(11) 0.0365(8) 0.0145(9) -0.0252(8)
F312 0.0588(7) 0.0692(8) 0.0741(8) 0.0123(6) 0.0193(6) -0.0087(6)
F314 0.0485(7) 0.0950(10) 0.0732(8) 0.0164(6) 0.0115(6) -0.0094(7)
F315 0.0496(8) 0.1182(13) 0.1218(13) 0.0288(8) -0.0072(8) 0.0010(10)
F316 0.0850(11) 0.1322(14) 0.0890(11) 0.0130(10) -0.0353(9) 0.0211(10)
F317 0.1074(12) 0.1400(15) 0.0498(8) 0.0071(11) -0.0006(8) 0.0090(8)
F318 0.0613(7) 0.0901(9) 0.0535(7) 0.0097(6) 0.0135(6) -0.0017(6)
F320 0.0547(7) 0.0544(7) 0.0653(7) 0.0043(5) 0.0033(5) 0.0157(5)
F321 0.0767(9) 0.0646(8) 0.0830(9) -0.0181(6) 0.0140(7) 0.0145(7)
F322 0.0519(7) 0.1139(12) 0.0890(10) -0.0278(7) 0.0045(7) 0.0040(9)
F323 0.0474(7) 0.1192(12) 0.0777(9) 0.0048(7) -0.0092(6) 0.0232(8)
F324 0.0561(7) 0.0659(7) 0.0585(7) 0.0054(6) 0.0018(5) 0.0185(6)

loop_
_atom_type_symbol
_atom_type_description
_atom_type_scat_dispersion_real
_atom_type_scat_dispersion_imag
_atom_type_scat_source
C C 0.0033 0.0016 'International Tables Vol C Tables 4.2.6.8 and 6.1.1.4'
F F 0.0171 0.0103 'International Tables Vol C Tables 4.2.6.8 and 6.1.1.4'
P P 0.1023 0.0942 'International Tables Vol C Tables 4.2.6.8 and 6.1.1.4'
N N 0.0061 0.0033 'International Tables Vol C Tables 4.2.6.8 and 6.1.1.4'
B B 0.0013 0.0007 'International Tables Vol C Tables 4.2.6.8 and 6.1.1.4'
H H 0.0000 0.0000 'International Tables Vol C Tables 4.2.6.8 and 6.1.1.4'

loop_
_geom_angle_atom_site_label_1
_geom_angle_atom_site_label_2
_geom_angle_atom_site_label_3
_geom_angle
N1 P1 C101 108.38(9)
N1 P1 C113 114.97(9)
C101 P1 C113 106.94(9)
N1 P1 C107 111.15(9)
C101 P1 C107 108.65(9)
C113 P1 C107 106.52(9)
N1 P2 C201 108.16(9)
N1 P2 C207 112.82(9)
C201 P2 C207 108.72(9)
N1 P2 C213 113.29(9)
C201 P2 C213 107.71(10)
C207 P2 C213 105.94(9)
P2 N1 P1 144.79(12)
C301 B1 C307 114.10(15)
C301 B1 C319 101.75(14)
C307 B1 C319 113.19(15)
C301 B1 C313 113.04(15)
C307 B1 C313 101.69(14)
C319 B1 C313 113.59(15)
C106 C101 C102 119.78(19)
C106 C101 P1 121.14(16)
C102 C101 P1 119.06(15)
C103 C102 C101 120.2(2)
C103 C102 H102 119.9
C101 C102 H102 119.9
C104 C103 C102 120.1(2)
C104 C103 H103 120.0
C102 C103 H103 120.0
C103 C104 C105 120.6(2)
C103 C104 H104 119.7
C105 C104 H104 119.7
C104 C105 C106 120.0(2)
C104 C105 H105 120.0
C106 C105 H105 120.0
C105 C106 C101 119.4(2)
C105 C106 H106 120.3
C101 C106 H106 120.3
C112 C107 C108 118.8(2)
C112 C107 P1 119.44(16)
C108 C107 P1 121.60(17)
C109 C108 C107 119.9(2)
C109 C108 H108 120.1
C107 C108 H108 120.1
C110 C109 C108 120.7(3)
C110 C109 H109 119.6
C108 C109 H109 119.6
C109 C110 C111 120.0(2)
C109 C110 H110 120.0
C111 C110 H110 120.0
C110 C111 C112 120.0(3)
C110 C111 H111 120.0
C112 C111 H111 120.0
C107 C112 C111 120.5(2)
C107 C112 H112 119.7
C111 C112 H112 119.7
C114 C113 C118 119.32(18)
C114 C113 P1 121.85(15)
C118 C113 P1 118.74(15)
C115 C114 C113 119.9(2)
C115 C114 H114 120.1
C113 C114 H114 120.1
C116 C115 C114 120.5(2)
C116 C115 H115 119.8
C114 C115 H115 119.8
C115 C116 C117 120.1(2)
C115 C116 H116 119.9
C117 C116 H116 119.9
C116 C117 C118 120.2(2)
C116 C117 H117 119.9
C118 C117 H117 119.9
C117 C118 C113 120.1(2)
C117 C118 H118 120.0
C113 C118 H118 120.0
C202 C201 C206 119.3(2)
C202 C201 P2 121.60(18)
C206 C201 P2 118.94(16)
C201 C202 C203 120.0(3)
C201 C202 H202 120.0
C203 C202 H202 120.0
C204 C203 C202 120.8(3)
C204 C203 H203 119.6
C202 C203 H203 119.6
C203 C204 C205 119.7(3)
C203 C204 H204 120.1
C205 C204 H204 120.1
C206 C205 C204 119.9(3)
C206 C205 H205 120.1
C204 C205 H205 120.1
C205 C206 C201 120.3(2)
C205 C206 H206 119.8
C201 C206 H206 119.8
C212 C207 C208 119.0(2)
C212 C207 P2 119.29(16)
C208 C207 P2 121.65(16)
C209 C208 C207 120.2(2)
C209 C208 H208 119.9
C207 C208 H208 119.9
C210 C209 C208 120.1(2)
C210 C209 H209 119.9
C208 C209 H209 119.9
C211 C210 C209 120.2(2)
C211 C210 H210 119.9
C209 C210 H210 119.9
C210 C211 C212 120.5(3)
C210 C211 H211 119.8
C212 C211 H211 119.8
C207 C212 C211 119.9(2)
C207 C212 H212 120.1
C211 C212 H212 120.1
C218 C213 C214 118.4(2)
C218 C213 P2 122.58(18)
C214 C213 P2 118.88(16)
C215 C214 C213 120.2(2)
C215 C214 H214 119.9
C213 C214 H214 119.9
C216 C215 C214 120.8(2)
C216 C215 H215 119.6
C214 C215 H215 119.6
C215 C216 C217 119.6(3)
C215 C216 H216 120.2
C217 C216 H216 120.2
C216 C217 C218 121.2(3)
C216 C217 H217 119.4
C218 C217 H217 119.4
C213 C218 C217 119.9(3)
C213 C218 H218 120.1
C217 C218 H218 120.1
C306 C301 C302 112.34(17)
C306 C301 B1 128.20(16)
C302 C301 B1 119.35(16)
F302 C302 C303 115.92(16)
F302 C302 C301 119.07(16)
C303 C302 C301 125.00(18)
F303 C303 C304 119.71(18)
F303 C303 C302 120.45(19)
C304 C303 C302 119.84(18)
F304 C304 C303 120.99(19)
F304 C304 C305 120.7(2)
C303 C304 C305 118.27(18)
F305 C305 C304 119.63(19)
F305 C305 C306 120.30(19)
C304 C305 C306 120.06(18)
F306 C306 C305 114.89(17)
F306 C306 C301 120.71(17)
C305 C306 C301 124.39(18)
C312 C307 C308 113.18(18)
C312 C307 B1 126.54(18)
C308 C307 B1 119.91(16)
F308 C308 C309 116.18(19)
F308 C308 C307 119.32(17)
C309 C308 C307 124.5(2)
F309 C309 C310 120.0(2)
F309 C309 C308 120.6(2)
C310 C309 C308 119.4(2)
F310 C310 C311 119.9(2)
F310 C310 C309 120.8(2)
C311 C310 C309 119.2(2)
F311 C311 C310 120.6(2)
F311 C311 C312 119.6(2)
C310 C311 C312 119.8(2)
F312 C312 C307 121.39(18)
F312 C312 C311 114.77(19)
C307 C312 C311 123.8(2)
C318 C313 C314 113.21(17)
C318 C313 B1 119.40(16)
C314 C313 B1 127.07(17)
F314 C314 C313 121.49(18)
F314 C314 C315 115.01(19)
C313 C314 C315 123.5(2)
F315 C315 C316 120.1(2)
F315 C315 C314 119.7(2)
C316 C315 C314 120.1(2)
F316 C316 C315 120.7(2)
F316 C316 C317 120.3(2)
C315 C316 C317 119.0(2)
F317 C317 C316 119.9(2)
F317 C317 C318 121.0(2)
C316 C317 C318 119.1(2)
F318 C318 C317 115.86(19)
F318 C318 C313 119.16(17)
C317 C318 C313 125.0(2)
C320 C319 C324 112.57(17)
C320 C319 B1 127.74(16)
C324 C319 B1 119.32(16)
F320 C320 C321 114.46(17)
F320 C320 C319 121.18(16)
C321 C320 C319 124.36(18)
F321 C321 C322 119.54(18)
F321 C321 C320 120.35(18)
C322 C321 C320 120.11(19)
F322 C322 C323 120.8(2)
F322 C322 C321 120.7(2)
C323 C322 C321 118.45(19)
F323 C323 C322 120.07(19)
F323 C323 C324 120.3(2)
C322 C323 C324 119.63(18)
F324 C324 C323 116.12(17)
F324 C324 C319 119.03(16)
C323 C324 C319 124.86(18)

loop_
_geom_bond_atom_site_label_1
_geom_bond_atom_site_label_2
_geom_bond_distance
P1 N1 1.5727(16)
P1 C101 1.7913(19)
P1 C113 1.7992(19)
P1 C107 1.800(2)
P2 N1 1.5717(16)
P2 C201 1.795(2)
P2 C207 1.797(2)
P2 C213 1.800(2)
B1 C301 1.653(3)
B1 C307 1.654(3)
B1 C319 1.659(3)
B1 C313 1.664(3)
C101 C106 1.385(3)
C101 C102 1.385(3)
C102 C103 1.367(3)
C102 H102 0.9300
C103 C104 1.364(4)
C103 H103 0.9300
C104 C105 1.377(4)
C104 H104 0.9300
C105 C106 1.379(3)
C105 H105 0.9300
C106 H106 0.9300
C107 C112 1.376(3)
C107 C108 1.377(3)
C108 C109 1.377(4)
C108 H108 0.9300
C109 C110 1.356(4)
C109 H109 0.9300
C110 C111 1.360(4)
C110 H110 0.9300
C111 C112 1.377(3)
C111 H111 0.9300
C112 H112 0.9300
C113 C114 1.383(3)
C113 C118 1.390(3)
C114 C115 1.378(3)
C114 H114 0.9300
C115 C116 1.369(4)
C115 H115 0.9300
C116 C117 1.372(4)
C116 H116 0.9300
C117 C118 1.375(3)
C117 H117 0.9300
C118 H118 0.9300
C201 C202 1.365(3)
C201 C206 1.378(3)
C202 C203 1.372(4)
C202 H202 0.9300
C203 C204 1.357(5)
C203 H203 0.9300
C204 C205 1.370(4)
C204 H204 0.9300
C205 C206 1.371(4)
C205 H205 0.9300
C206 H206 0.9300
C207 C212 1.383(3)
C207 C208 1.390(3)
C208 C209 1.374(3)
C208 H208 0.9300
C209 C210 1.372(4)
C209 H209 0.9300
C210 C211 1.361(4)
C210 H210 0.9300
C211 C212 1.383(4)
C211 H211 0.9300
C212 H212 0.9300
C213 C218 1.370(3)
C213 C214 1.386(3)
C214 C215 1.378(3)
C214 H214 0.9300
C215 C216 1.346(4)
C215 H215 0.9300
C216 C217 1.352(4)
C216 H216 0.9300
C217 C218 1.382(4)
C217 H217 0.9300
C218 H218 0.9300
C301 C306 1.381(3)
C301 C302 1.392(3)
C302 F302 1.352(2)
C302 C303 1.368(3)
C303 F303 1.345(2)
C303 C304 1.365(3)
C304 F304 1.338(2)
C304 C305 1.369(3)
C305 F305 1.344(2)
C305 C306 1.379(3)
C306 F306 1.354(2)
C307 C312 1.381(3)
C307 C308 1.390(3)
C308 F308 1.349(2)
C308 C309 1.375(3)
C309 F309 1.348(3)
C309 C310 1.363(3)
C310 F310 1.345(2)
C310 C311 1.362(4)
C311 F311 1.343(3)
C311 C312 1.387(3)
C312 F312 1.351(2)
C313 C318 1.380(3)
C313 C314 1.382(3)
C314 F314 1.343(2)
C314 C315 1.387(3)
C315 F315 1.347(3)
C315 C316 1.357(4)
C316 F316 1.347(3)
C316 C317 1.367(3)
C317 F317 1.343(3)
C317 C318 1.374(3)
C318 F318 1.346(2)
C319 C320 1.382(3)
C319 C324 1.388(3)
C320 F320 1.353(2)
C320 C321 1.377(3)
C321 F321 1.347(2)
C321 C322 1.367(3)
C322 F322 1.342(2)
C322 C323 1.366(3)
C323 F323 1.349(2)
C323 C324 1.374(3)
C324 F324 1.354(2)

loop_
_geom_hbond_atom_site_label_D
_geom_hbond_atom_site_label_H
_geom_hbond_atom_site_label_A
_geom_hbond_site_symmetry_A
_geom_hbond_distance_DH
_geom_hbond_distance_HA
_geom_hbond_distance_DA
_geom_hbond_angle_DHA
C118 H118 F302 1_455 0.93 2.55 3.188(2) 126
C212 H212 F303 1_455 0.93 2.55 3.229(3) 131

loop_
_cod_related_entry_id
_cod_related_entry_database
_cod_related_entry_code
1 ChemSpider 29330443
